data_1571237
loop_
_publ_author_name
'M Zahir, F Zahra'
'Hay, Moya A.'
'Janetzki, Jett T.'
'Gable, Robert W.'
'Goerigk, Lars'
'Boskovic, Colette'

_publ_section_title
;
 Predicting valence tautomerism in diverse cobalt-dioxolene complexes:
 elucidation of the role of ligands and solvent.
;
_journal_issue 15
_journal_name_full 'Chemical science'
_journal_page_first 5694
_journal_page_last 5710
_journal_paper_doi 10.1039/d3sc04493a
_journal_volume 15
_journal_year 2024
_chemical_formula_moiety 'C30 H34 Co N4 O2, C24 H20 B'
_chemical_formula_sum 'C54 H54 B Co N4 O2'
_chemical_formula_weight 860.75
_space_group_crystal_system monoclinic
_space_group_IT_number 14
_space_group_name_Hall '-P 2yn'
_space_group_name_H-M_alt 'P 1 21/n 1'
_atom_sites_solution_hydrogens geom
_audit_creation_date 2023-05-19
_audit_creation_method
;
Olex2 1.5
(compiled 2023.03.06 svn.rbb2c1857 for OlexSys, GUI svn.r6748)
;
_audit_update_record
;
2023-08-08 deposited with the CCDC.	2024-03-11 downloaded from the CCDC.
;
_cell_angle_alpha 90
_cell_angle_beta 95.61(3)
_cell_angle_gamma 90
_cell_formula_units_Z 4
_cell_length_a 20.325(4)
_cell_length_b 9.6710(19)
_cell_length_c 23.011(5)
_cell_measurement_reflns_used 1533
_cell_measurement_temperature 202.0(2)
_cell_measurement_theta_max 26.19
_cell_measurement_theta_min 2.08
_cell_volume 4501.4(16)
_computing_cell_refinement 'XDS (Kabsch, 2010)'
_computing_data_collection 'AS QEGUI'
_computing_data_reduction 'XDS (Kabsch, 2010)'
_computing_molecular_graphics 'Olex2 1.5 (Dolomanov et al., 2009)'
_computing_publication_material 'Olex2 1.5 (Dolomanov et al., 2009)'
_computing_structure_refinement 'SHELXL 2019/3 (Sheldrick, 2015)'
_computing_structure_solution 'SHELXT  (Sheldrick, 2015)'
_diffrn_ambient_temperature 202.0(2)
_diffrn_detector_area_resol_mean 13.3
_diffrn_measured_fraction_theta_full 0.997
_diffrn_measured_fraction_theta_max 0.843
_diffrn_measurement_device_type 'MX2 Beamline Australian Synchrotron'
_diffrn_measurement_method 'Omega Scan'
_diffrn_radiation_monochromator 'Silicon Double Crystal'
_diffrn_radiation_type Synchrotron
_diffrn_radiation_wavelength 0.71075
_diffrn_reflns_av_R_equivalents 0.0713
_diffrn_reflns_av_unetI/netI 0.0451
_diffrn_reflns_Laue_measured_fraction_full 0.997
_diffrn_reflns_Laue_measured_fraction_max 0.843
_diffrn_reflns_limit_h_max 30
_diffrn_reflns_limit_h_min -30
_diffrn_reflns_limit_k_max 14
_diffrn_reflns_limit_k_min -14
_diffrn_reflns_limit_l_max 34
_diffrn_reflns_limit_l_min -34
_diffrn_reflns_number 82140
_diffrn_reflns_point_group_measured_fraction_full 0.997
_diffrn_reflns_point_group_measured_fraction_max 0.843
_diffrn_reflns_theta_full 25.242
_diffrn_reflns_theta_max 32.217
_diffrn_reflns_theta_min 1.276
_diffrn_source 'MX2 Beamline Australian Synchrotron'
_exptl_absorpt_coefficient_mu 0.428
_exptl_absorpt_correction_T_max 0.7464
_exptl_absorpt_correction_T_min 0.6472
_exptl_absorpt_correction_type multi-scan
_exptl_absorpt_process_details 'sadabs (Bruker, 2001)'
_exptl_crystal_colour 'Dark Purple'
_exptl_crystal_density_diffrn 1.270
_exptl_crystal_description needle
_exptl_crystal_F_000 1816
_exptl_crystal_recrystallization_method 'grown by slow evaporation from dichloromethane/hexane'
_exptl_crystal_size_max 0.3
_exptl_crystal_size_mid 0.1
_exptl_crystal_size_min 0.02
_refine_diff_density_max 2.574
_refine_diff_density_min -1.355
_refine_diff_density_rms 0.100
_refine_ls_extinction_coef 0.0126(9)
_refine_ls_extinction_expression Fc^*^=kFc[1+0.001xFc^2^\l^3^/sin(2\q)]^-1/4^
_refine_ls_extinction_method 'SHELXL-2019/2 (Sheldrick 2019)'
_refine_ls_goodness_of_fit_ref 1.026
_refine_ls_hydrogen_treatment constr
_refine_ls_matrix_type full
_refine_ls_number_parameters 578
_refine_ls_number_reflns 13432
_refine_ls_number_restraints 1
_refine_ls_restrained_S_all 1.026
_refine_ls_R_factor_all 0.0791
_refine_ls_R_factor_gt 0.0742
_refine_ls_shift/su_max 0.001
_refine_ls_shift/su_mean 0.000
_refine_ls_structure_factor_coef Fsqd
_refine_ls_weighting_details 'w=1/[\s^2^(Fo^2^)+(0.1046P)^2^+4.4914P] where P=(Fo^2^+2Fc^2^)/3'
_refine_ls_weighting_scheme calc
_refine_ls_wR_factor_gt 0.2001
_refine_ls_wR_factor_ref 0.2055
_reflns_Friedel_coverage 0.000
_reflns_number_gt 12072
_reflns_number_total 13432
_reflns_threshold_expression 'I > 2\s(I)'
_cod_data_source_file d3sc04493a3.cif
_cod_data_source_block zz1130_200k_0057m
_cod_depositor_comments 'Adding full bibliography for 1571222--1571238.cif.'
_cod_database_code 1571237
_shelx_shelxl_version_number 2019/3
_shelx_space_group_comment
;
The symmetry employed for this shelxl refinement is uniquely defined
by the following loop, which should always be used as a source of
symmetry information in preference to the above space-group names.
They are only intended as comments.
;
_diffrn_measurement_detector_type 'Dectris Eiger 16M'
_olex2_refinement_description
;
1. Fixed Uiso
 At 1.2 times of:
  All C(H) groups, All C(H,H) groups
 At 1.5 times of:
  All C(H,H,H) groups
2. Others
 1*[Sof(H28)+Sof(C29)+Sof(H29A)+Sof(H29B)+Sof(H29C)]+1*[Sof(H22)+Sof(C30)+
 Sof(H30A)+Sof(H30B)+Sof(H30C)]+1*[Sof(H11)+Sof(C31)+Sof(H31A)+Sof(H31B)+
 Sof(H31C)]=2 with esd of 0.0001
 Sof(H28)=1-FVAR(1)
 Sof(C29)=Sof(H29A)=Sof(H29B)=Sof(H29C)=FVAR(1)
 Sof(H22)=1-FVAR(2)
 Sof(C30)=Sof(H30A)=Sof(H30B)=Sof(H30C)=FVAR(2)
 Sof(H11)=1-FVAR(3)
 Sof(C31)=Sof(H31A)=Sof(H31B)=Sof(H31C)=FVAR(3)
3.a Secondary CH2 refined with riding coordinates:
 C16(H16A,H16B), C17(H17A,H17B), C23(H23A,H23B)
3.b Aromatic/amide H refined with riding coordinates:
 C3(H3), C4(H4), C6(H6), C11(H11), C12(H12), C13(H13), C14(H14), C19(H19),
 C20(H20), C21(H21), C22(H22), C25(H25), C26(H26), C27(H27), C28(H28), C33(H33),
  C34(H34), C35(H35), C36(H36), C37(H37), C39(H39), C40(H40), C41(H41),
 C42(H42), C43(H43), C45(H45), C46(H46), C47(H47), C48(H48), C49(H49), C50(H50),
  C52(H52), C53(H53), C54(H54), C55(H55)
3.c Idealised Me refined as rotating group:
 C8(H8A,H8B,H8C), C9(H9A,H9B,H9C), C10(H10A,H10B,H10C), C29(H29A,H29B,H29C),
 C30(H30A,H30B,H30C), C31(H31A,H31B,H31C)
;
_olex2_submission_special_instructions 'No special instructions were received'

loop_
_space_group_symop_operation_xyz
'x, y, z'
'-x+1/2, y+1/2, -z+1/2'
'-x, -y, -z'
'x-1/2, -y-1/2, z-1/2'

loop_
_atom_site_label
_atom_site_type_symbol
_atom_site_fract_x
_atom_site_fract_y
_atom_site_fract_z
_atom_site_U_iso_or_equiv
_atom_site_adp_type
_atom_site_occupancy
_atom_site_site_symmetry_order
_atom_site_calc_flag
_atom_site_refinement_flags_posn
_atom_site_refinement_flags_adp
_atom_site_refinement_flags_occupancy
_atom_site_disorder_assembly
_atom_site_disorder_group
Co1 Co 0.21145(2) 0.53845(3) 0.48986(2) 0.03141(11) Uani 1 1 d . . . . .
O1 O 0.20475(12) 0.5455(2) 0.56942(8) 0.0503(5) Uani 1 1 d . . . . .
O2 O 0.17202(9) 0.71696(18) 0.48404(7) 0.0396(3) Uani 1 1 d . . . . .
N1 N 0.12254(9) 0.4562(2) 0.46932(8) 0.0330(4) Uani 1 1 d . . . . .
N2 N 0.24382(10) 0.3414(2) 0.48479(8) 0.0374(4) Uani 1 1 d . . . . .
N3 N 0.29892(9) 0.6314(2) 0.49236(8) 0.0340(4) Uani 1 1 d . . . . .
N4 N 0.21708(8) 0.54570(17) 0.40558(7) 0.0280(3) Uani 1 1 d . . . . .
C1 C 0.17847(11) 0.6699(2) 0.58347(9) 0.0353(4) Uani 1 1 d . . . . .
C2 C 0.16048(11) 0.7579(2) 0.53793(10) 0.0365(4) Uani 1 1 d . . . . .
C3 C 0.13040(13) 0.8830(3) 0.55055(11) 0.0425(5) Uani 1 1 d . . . . .
H3 H 0.115567 0.944649 0.519885 0.051 Uiso 1 1 calc R U . . .
C4 C 0.12222(13) 0.9171(3) 0.60865(12) 0.0437(5) Uani 1 1 d . . . . .
H4 H 0.102410 1.003060 0.616723 0.052 Uiso 1 1 calc R U . . .
C5 C 0.14251(11) 0.8276(3) 0.65554(11) 0.0386(5) Uani 1 1 d . . . . .
C6 C 0.17041(12) 0.7023(3) 0.64163(10) 0.0406(5) Uani 1 1 d . . . . .
H6 H 0.184091 0.638283 0.671723 0.049 Uiso 1 1 calc R U . . .
C7 C 0.13328(14) 0.8725(3) 0.71753(11) 0.0478(6) Uani 1 1 d . . . . .
C8 C 0.1576(3) 0.7590(5) 0.76171(14) 0.0836(14) Uani 1 1 d . . . . .
H8A H 0.132316 0.674003 0.752954 0.125 Uiso 1 1 calc R U . . .
H8B H 0.151272 0.789914 0.801345 0.125 Uiso 1 1 calc R U . . .
H8C H 0.204634 0.741109 0.758883 0.125 Uiso 1 1 calc R U . . .
C9 C 0.06010(15) 0.9000(4) 0.72423(14) 0.0569(7) Uani 1 1 d . . . . .
H9A H 0.043744 0.973244 0.697115 0.085 Uiso 1 1 calc R U . . .
H9B H 0.055212 0.929156 0.764375 0.085 Uiso 1 1 calc R U . . .
H9C H 0.034576 0.815332 0.715484 0.085 Uiso 1 1 calc R U . . .
C10 C 0.1738(2) 1.0016(5) 0.73403(19) 0.0803(13) Uani 1 1 d . . . . .
H10A H 0.220682 0.982317 0.731275 0.120 Uiso 1 1 calc R U . . .
H10B H 0.167245 1.028532 0.774125 0.120 Uiso 1 1 calc R U . . .
H10C H 0.159381 1.077034 0.707314 0.120 Uiso 1 1 calc R U . . .
C11 C 0.08293(13) 0.3928(4) 0.50406(11) 0.0527(7) Uani 1 1 d . . . . .
H11 H 0.094756 0.391310 0.545034 0.063 Uiso 0.470(3) 1 calc R U P A 2
C12 C 0.02494(15) 0.3293(5) 0.48131(14) 0.0693(10) Uani 1 1 d . . . . .
H12 H -0.002416 0.284246 0.506649 0.083 Uiso 1 1 calc R U . . .
C13 C 0.00686(14) 0.3313(4) 0.42206(13) 0.0591(8) Uani 1 1 d . . . . .
H13 H -0.032751 0.287828 0.406058 0.071 Uiso 1 1 calc R U . . .
C14 C 0.04749(12) 0.3977(3) 0.38658(10) 0.0436(5) Uani 1 1 d . . . . .
H14 H 0.036423 0.400947 0.345524 0.052 Uiso 1 1 calc R U . . .
C15 C 0.10481(10) 0.4599(2) 0.41169(9) 0.0317(4) Uani 1 1 d . . . . .
C16 C 0.14862(11) 0.5418(3) 0.37616(10) 0.0371(5) Uani 1 1 d . . . . .
H16A H 0.148928 0.499441 0.337020 0.045 Uiso 1 1 calc R U . . .
H16B H 0.131338 0.637187 0.371051 0.045 Uiso 1 1 calc R U . . .
C17 C 0.25721(11) 0.4259(2) 0.38926(9) 0.0352(4) Uani 1 1 d . . . . .
H17A H 0.243566 0.399036 0.348331 0.042 Uiso 1 1 calc R U . . .
H17B H 0.304481 0.452254 0.392136 0.042 Uiso 1 1 calc R U . . .
C18 C 0.24825(10) 0.3068(2) 0.42845(10) 0.0336(4) Uani 1 1 d . . . . .
C19 C 0.24753(15) 0.1716(3) 0.40946(16) 0.0563(7) Uani 1 1 d . . . . .
H19 H 0.248719 0.150023 0.369305 0.068 Uiso 1 1 calc R U . . .
C20 C 0.24498(16) 0.0671(3) 0.4514(2) 0.0717(11) Uani 1 1 d . . . . .
H20 H 0.243505 -0.027346 0.439956 0.086 Uiso 1 1 calc R U . . .
C21 C 0.24464(18) 0.1019(4) 0.5076(2) 0.0705(10) Uani 1 1 d . . . . .
H21 H 0.245732 0.031015 0.536242 0.085 Uiso 1 1 calc R U . . .
C22 C 0.24275(18) 0.2378(4) 0.52482(15) 0.0632(8) Uani 1 1 d . . . . .
H22 H 0.240696 0.259555 0.564861 0.076 Uiso 0.367(3) 1 calc R U P B 2
C23 C 0.25110(12) 0.6767(2) 0.39377(10) 0.0385(5) Uani 1 1 d . . . . .
H23A H 0.219488 0.754776 0.392727 0.046 Uiso 1 1 calc R U . . .
H23B H 0.269398 0.671625 0.355506 0.046 Uiso 1 1 calc R U . . .
C24 C 0.30597(11) 0.6986(2) 0.44172(10) 0.0344(4) Uani 1 1 d . . . . .
C25 C 0.35901(12) 0.7839(2) 0.43445(12) 0.0432(5) Uani 1 1 d . . . . .
H25 H 0.363219 0.828022 0.398115 0.052 Uiso 1 1 calc R U . . .
C26 C 0.40607(13) 0.8034(3) 0.48170(14) 0.0482(6) Uani 1 1 d . . . . .
H26 H 0.442127 0.864637 0.478674 0.058 Uiso 1 1 calc R U . . .
C27 C 0.40001(13) 0.7336(3) 0.53276(12) 0.0464(6) Uani 1 1 d . . . . .
H27 H 0.432016 0.746350 0.565260 0.056 Uiso 1 1 calc R U . . .
C28 C 0.34692(13) 0.6437(3) 0.53711(10) 0.0437(5) Uani 1 1 d . . . . .
H28 H 0.344501 0.591023 0.571679 0.052 Uiso 0.162(3) 1 calc R U P C 2
C29 C 0.34699(19) 0.5482(4) 0.58991(15) 0.0548(9) Uani 0.838(3) 1 d . . P C 1
H29A H 0.311104 0.574732 0.613161 0.082 Uiso 0.838(3) 1 calc R U P C 1
H29B H 0.389415 0.556088 0.613882 0.082 Uiso 0.838(3) 1 calc R U P C 1
H29C H 0.340510 0.452485 0.576601 0.082 Uiso 0.838(3) 1 calc R U P C 1
C30 C 0.2311(4) 0.2555(6) 0.5862(2) 0.0695(16) Uani 0.633(3) 1 d . . P B 1
H30A H 0.218666 0.166521 0.602346 0.104 Uiso 0.633(3) 1 calc R U P B 1
H30B H 0.195307 0.322356 0.589120 0.104 Uiso 0.633(3) 1 calc R U P B 1
H30C H 0.271514 0.289619 0.608346 0.104 Uiso 0.633(3) 1 calc R U P B 1
C31 C 0.1034(4) 0.3610(11) 0.5686(3) 0.089(3) Uani 0.530(3) 1 d . . P A 1
H31A H 0.147371 0.399787 0.579818 0.133 Uiso 0.530(3) 1 calc R U P A 1
H31B H 0.104571 0.260670 0.574469 0.133 Uiso 0.530(3) 1 calc R U P A 1
H31C H 0.071403 0.402312 0.592650 0.133 Uiso 0.530(3) 1 calc R U P A 1
C32 C 0.44048(10) 0.2466(2) 0.35553(10) 0.0342(4) Uani 1 1 d . . . . .
C33 C 0.41847(12) 0.1827(3) 0.40444(10) 0.0416(5) Uani 1 1 d . . . . .
H33 H 0.405835 0.088110 0.401799 0.050 Uiso 1 1 calc R U . . .
C34 C 0.41428(13) 0.2523(4) 0.45715(12) 0.0549(7) Uani 1 1 d . . . . .
H34 H 0.399917 0.204590 0.489707 0.066 Uiso 1 1 calc R U . . .
C35 C 0.43098(14) 0.3903(4) 0.46197(14) 0.0616(9) Uani 1 1 d . . . . .
H35 H 0.428348 0.438142 0.497729 0.074 Uiso 1 1 calc R U . . .
C36 C 0.45147(15) 0.4577(3) 0.41436(16) 0.0578(8) Uani 1 1 d . . . . .
H36 H 0.462459 0.553102 0.417035 0.069 Uiso 1 1 calc R U . . .
C37 C 0.45622(12) 0.3872(3) 0.36234(12) 0.0445(5) Uani 1 1 d . . . . .
H37 H 0.470686 0.436105 0.330130 0.053 Uiso 1 1 calc R U . . .
C38 C 0.44713(12) 0.2494(2) 0.23770(10) 0.0387(5) Uani 1 1 d . . . . .
C39 C 0.39821(14) 0.3515(3) 0.22920(13) 0.0502(6) Uani 1 1 d . . . . .
H39 H 0.371918 0.370960 0.260154 0.060 Uiso 1 1 calc R U . . .
C40 C 0.3864(2) 0.4260(4) 0.17723(16) 0.0707(11) Uani 1 1 d . . . . .
H40 H 0.352650 0.494186 0.173519 0.085 Uiso 1 1 calc R U . . .
C41 C 0.4232(3) 0.4013(5) 0.13168(16) 0.0873(16) Uani 1 1 d . . . . .
H41 H 0.415729 0.452714 0.096481 0.105 Uiso 1 1 calc R U . . .
C42 C 0.4715(2) 0.3000(5) 0.13777(13) 0.0798(13) Uani 1 1 d . . . . .
H42 H 0.497087 0.281182 0.106267 0.096 Uiso 1 1 calc R U . . .
C43 C 0.48313(16) 0.2248(3) 0.18979(11) 0.0540(7) Uani 1 1 d . . . . .
H43 H 0.516294 0.155229 0.192680 0.065 Uiso 1 1 calc R U . . .
C44 C 0.53584(11) 0.1162(2) 0.31572(9) 0.0341(4) Uani 1 1 d . . . . .
C45 C 0.58855(12) 0.1929(3) 0.29828(12) 0.0438(5) Uani 1 1 d . . . . .
H45 H 0.579069 0.267434 0.271892 0.053 Uiso 1 1 calc R U . . .
C46 C 0.65444(13) 0.1658(3) 0.31755(14) 0.0519(6) Uani 1 1 d . . . . .
H46 H 0.688583 0.220894 0.304135 0.062 Uiso 1 1 calc R U . . .
C47 C 0.66988(14) 0.0594(3) 0.35598(14) 0.0531(7) Uani 1 1 d . . . . .
H47 H 0.714678 0.039423 0.368980 0.064 Uiso 1 1 calc R U . . .
C48 C 0.61943(14) -0.0181(3) 0.37546(13) 0.0502(6) Uani 1 1 d . . . . .
H48 H 0.629445 -0.091122 0.402511 0.060 Uiso 1 1 calc R U . . .
C49 C 0.55367(12) 0.0103(3) 0.35554(11) 0.0415(5) Uani 1 1 d . . . . .
H49 H 0.519775 -0.044389 0.369588 0.050 Uiso 1 1 calc R U . . .
C50 C 0.43186(13) -0.1082(3) 0.27244(10) 0.0409(5) Uani 1 1 d . . . . .
H50 H 0.477993 -0.122517 0.271536 0.049 Uiso 1 1 calc R U . . .
C51 C 0.40977(11) 0.0229(2) 0.28656(9) 0.0324(4) Uani 1 1 d . . . . .
C52 C 0.34102(12) 0.0367(3) 0.28661(10) 0.0390(5) Uani 1 1 d . . . . .
H52 H 0.323412 0.124170 0.295674 0.047 Uiso 1 1 calc R U . . .
C53 C 0.29766(13) -0.0731(3) 0.27390(11) 0.0476(6) Uani 1 1 d . . . . .
H53 H 0.251427 -0.059541 0.274434 0.057 Uiso 1 1 calc R U . . .
C54 C 0.32172(16) -0.2015(3) 0.26051(11) 0.0513(7) Uani 1 1 d . . . . .
H54 H 0.292378 -0.276875 0.252015 0.062 Uiso 1 1 calc R U . . .
C55 C 0.38925(16) -0.2188(3) 0.25964(12) 0.0507(6) Uani 1 1 d . . . . .
H55 H 0.406482 -0.306513 0.250288 0.061 Uiso 1 1 calc R U . . .
B1 B 0.45820(11) 0.1584(2) 0.29817(10) 0.0315(4) Uani 1 1 d . . . . .

loop_
_atom_site_aniso_label
_atom_site_aniso_U_11
_atom_site_aniso_U_22
_atom_site_aniso_U_33
_atom_site_aniso_U_23
_atom_site_aniso_U_13
_atom_site_aniso_U_12
Co1 0.03044(16) 0.03700(17) 0.02701(15) -0.00648(10) 0.00388(11) 0.00071(10)
O1 0.0720(13) 0.0507(11) 0.0283(8) -0.0003(7) 0.0055(8) 0.0210(9)
O2 0.0448(8) 0.0401(8) 0.0342(7) 0.0025(6) 0.0055(7) 0.0072(7)
N1 0.0289(8) 0.0440(10) 0.0264(8) -0.0017(6) 0.0040(7) -0.0015(7)
N2 0.0383(9) 0.0403(10) 0.0330(8) 0.0072(7) 0.0009(7) 0.0057(7)
N3 0.0343(8) 0.0364(9) 0.0309(8) -0.0086(7) 0.0011(7) -0.0021(7)
N4 0.0283(7) 0.0322(8) 0.0234(7) 0.0013(5) 0.0014(6) -0.0032(6)
C1 0.0359(10) 0.0401(11) 0.0300(9) -0.0029(8) 0.0040(8) 0.0019(8)
C2 0.0365(10) 0.0408(11) 0.0323(9) 0.0017(8) 0.0035(8) -0.0041(8)
C3 0.0458(12) 0.0393(11) 0.0430(12) 0.0042(9) 0.0073(10) 0.0037(9)
C4 0.0480(12) 0.0379(11) 0.0464(12) -0.0016(10) 0.0109(10) 0.0038(10)
C5 0.0343(10) 0.0409(11) 0.0416(11) -0.0086(9) 0.0086(9) -0.0025(8)
C6 0.0429(11) 0.0453(12) 0.0332(10) -0.0018(9) 0.0024(9) 0.0044(9)
C7 0.0480(13) 0.0580(15) 0.0385(11) -0.0116(11) 0.0094(10) 0.0055(11)
C8 0.119(3) 0.098(3) 0.0348(13) -0.0018(16) 0.0115(17) 0.048(3)
C9 0.0504(14) 0.0710(19) 0.0526(15) -0.0031(14) 0.0218(13) 0.0051(13)
C10 0.074(2) 0.092(3) 0.078(2) -0.052(2) 0.0255(19) -0.023(2)
C11 0.0411(12) 0.087(2) 0.0308(10) 0.0056(12) 0.0065(10) -0.0133(13)
C12 0.0479(15) 0.115(3) 0.0454(14) 0.0187(17) 0.0055(12) -0.0330(17)
C13 0.0406(13) 0.087(2) 0.0481(14) 0.0086(14) -0.0032(11) -0.0252(14)
C14 0.0360(10) 0.0616(15) 0.0320(10) 0.0020(10) -0.0030(9) -0.0119(10)
C15 0.0284(8) 0.0400(10) 0.0267(8) 0.0009(7) 0.0017(7) -0.0015(7)
C16 0.0305(9) 0.0495(12) 0.0301(9) 0.0076(8) -0.0037(8) -0.0067(8)
C17 0.0358(10) 0.0433(11) 0.0276(9) -0.0076(8) 0.0091(8) -0.0024(8)
C18 0.0271(8) 0.0328(9) 0.0409(10) -0.0056(8) 0.0031(8) -0.0012(7)
C19 0.0482(14) 0.0401(13) 0.079(2) -0.0211(13) 0.0010(14) -0.0012(11)
C20 0.0493(15) 0.0292(12) 0.135(4) 0.0000(16) -0.0003(19) -0.0018(11)
C21 0.0587(18) 0.0541(18) 0.099(3) 0.0314(19) 0.0088(18) 0.0078(14)
C22 0.072(2) 0.0633(18) 0.0550(16) 0.0248(14) 0.0121(15) 0.0224(16)
C23 0.0384(10) 0.0376(11) 0.0383(10) 0.0075(8) -0.0023(9) -0.0086(8)
C24 0.0338(9) 0.0283(9) 0.0403(10) -0.0016(8) -0.0003(8) -0.0018(7)
C25 0.0401(11) 0.0337(10) 0.0549(14) 0.0022(10) 0.0000(10) -0.0068(9)
C26 0.0374(11) 0.0380(11) 0.0676(17) -0.0074(11) -0.0026(11) -0.0077(9)
C27 0.0400(11) 0.0483(13) 0.0487(13) -0.0146(11) -0.0068(10) -0.0033(10)
C28 0.0444(12) 0.0516(13) 0.0340(10) -0.0101(9) -0.0016(9) -0.0035(10)
C29 0.0526(18) 0.075(2) 0.0353(14) -0.0011(14) -0.0058(14) 0.0010(16)
C30 0.112(5) 0.058(3) 0.040(2) 0.014(2) 0.013(3) 0.023(3)
C31 0.081(5) 0.139(8) 0.047(3) 0.006(4) 0.011(3) -0.048(5)
C32 0.0272(8) 0.0392(10) 0.0351(10) -0.0086(8) -0.0024(8) 0.0008(7)
C33 0.0370(10) 0.0533(13) 0.0343(10) -0.0093(9) 0.0024(9) -0.0035(9)
C34 0.0368(11) 0.093(2) 0.0355(11) -0.0175(13) 0.0039(10) -0.0004(13)
C35 0.0394(12) 0.090(2) 0.0542(16) -0.0415(16) -0.0029(12) 0.0105(14)
C36 0.0446(13) 0.0539(16) 0.073(2) -0.0325(14) -0.0070(14) 0.0062(11)
C37 0.0381(11) 0.0404(12) 0.0535(14) -0.0134(10) -0.0035(10) 0.0005(9)
C38 0.0405(10) 0.0414(11) 0.0325(10) -0.0021(8) -0.0048(8) -0.0130(9)
C39 0.0490(13) 0.0478(14) 0.0499(14) 0.0076(11) -0.0154(11) -0.0083(11)
C40 0.081(2) 0.0580(18) 0.064(2) 0.0196(15) -0.0365(19) -0.0216(17)
C41 0.125(4) 0.078(3) 0.0510(18) 0.0255(18) -0.036(2) -0.050(3)
C42 0.113(3) 0.094(3) 0.0320(12) -0.0037(15) 0.0061(16) -0.052(3)
C43 0.0644(17) 0.0632(17) 0.0343(11) -0.0094(11) 0.0050(11) -0.0232(14)
C44 0.0324(9) 0.0356(10) 0.0341(9) -0.0064(8) 0.0020(8) -0.0002(8)
C45 0.0337(10) 0.0453(12) 0.0519(13) 0.0019(10) 0.0020(10) -0.0014(9)
C46 0.0328(11) 0.0581(16) 0.0651(17) 0.0046(13) 0.0057(11) -0.0020(10)
C47 0.0352(11) 0.0642(17) 0.0592(17) 0.0008(13) 0.0005(11) 0.0070(11)
C48 0.0462(13) 0.0559(15) 0.0473(14) 0.0063(12) -0.0009(11) 0.0087(11)
C49 0.0390(11) 0.0455(12) 0.0399(11) 0.0010(10) 0.0029(9) -0.0005(9)
C50 0.0455(12) 0.0382(11) 0.0386(11) -0.0074(9) 0.0029(9) -0.0054(9)
C51 0.0342(9) 0.0365(10) 0.0263(8) -0.0033(7) 0.0020(7) -0.0058(8)
C52 0.0351(10) 0.0496(13) 0.0323(10) -0.0038(8) 0.0029(9) -0.0080(9)
C53 0.0405(12) 0.0693(17) 0.0328(10) -0.0013(11) 0.0030(9) -0.0224(12)
C54 0.0665(17) 0.0537(15) 0.0328(10) -0.0006(10) 0.0000(11) -0.0310(13)
C55 0.0677(17) 0.0386(12) 0.0454(13) -0.0072(10) 0.0037(12) -0.0140(12)
B1 0.0304(9) 0.0324(10) 0.0313(10) -0.0045(8) 0.0011(8) -0.0039(8)

loop_
_atom_type_symbol
_atom_type_description
_atom_type_scat_dispersion_real
_atom_type_scat_dispersion_imag
_atom_type_scat_source
C C 0.0033 0.0016 'International Tables Vol C Tables 4.2.6.8 and 6.1.1.4'
H H 0.0000 0.0000 'International Tables Vol C Tables 4.2.6.8 and 6.1.1.4'
B B 0.0013 0.0007 'International Tables Vol C Tables 4.2.6.8 and 6.1.1.4'
Co Co 0.3494 0.9721 'International Tables Vol C Tables 4.2.6.8 and 6.1.1.4'
N N 0.0061 0.0033 'International Tables Vol C Tables 4.2.6.8 and 6.1.1.4'
O O 0.0106 0.0060 'International Tables Vol C Tables 4.2.6.8 and 6.1.1.4'

loop_
_geom_angle_atom_site_label_1
_geom_angle_atom_site_label_2
_geom_angle_atom_site_label_3
_geom_angle
_geom_angle_site_symmetry_1
_geom_angle_site_symmetry_3
_geom_angle_publ_flag
O1 Co1 O2 87.97(8) . . ?
O1 Co1 N1 95.56(10) . . ?
O1 Co1 N2 98.50(8) . . ?
O1 Co1 N3 96.13(10) . . ?
O1 Co1 N4 175.73(8) . . ?
O2 Co1 N1 88.81(8) . . ?
O2 Co1 N2 171.04(8) . . ?
O2 Co1 N3 87.78(8) . . ?
O2 Co1 N4 87.87(7) . . ?
N1 Co1 N2 84.42(8) . . ?
N3 Co1 N1 167.70(8) . . ?
N3 Co1 N2 97.62(8) . . ?
N4 Co1 N1 85.33(8) . . ?
N4 Co1 N2 85.74(7) . . ?
N4 Co1 N3 82.74(8) . . ?
C1 O1 Co1 109.57(14) . . ?
C2 O2 Co1 108.23(14) . . ?
C11 N1 Co1 128.86(17) . . ?
C11 N1 C15 119.0(2) . . ?
C15 N1 Co1 112.01(14) . . ?
C18 N2 Co1 109.95(14) . . ?
C18 N2 C22 118.3(2) . . ?
C22 N2 Co1 128.8(2) . . ?
C24 N3 Co1 111.21(14) . . ?
C28 N3 Co1 129.66(17) . . ?
C28 N3 C24 118.9(2) . . ?
C16 N4 Co1 107.92(13) . . ?
C17 N4 Co1 108.02(13) . . ?
C17 N4 C16 112.17(17) . . ?
C23 N4 Co1 106.63(13) . . ?
C23 N4 C16 111.78(17) . . ?
C23 N4 C17 110.06(17) . . ?
O1 C1 C2 116.51(19) . . ?
O1 C1 C6 120.5(2) . . ?
C2 C1 C6 122.9(2) . . ?
O2 C2 C1 117.7(2) . . ?
O2 C2 C3 124.4(2) . . ?
C1 C2 C3 117.9(2) . . ?
C2 C3 H3 120.1 . . ?
C2 C3 C4 119.7(2) . . ?
C4 C3 H3 120.1 . . ?
C3 C4 H4 119.0 . . ?
C3 C4 C5 122.1(2) . . ?
C5 C4 H4 119.0 . . ?
C4 C5 C7 119.2(2) . . ?
C6 C5 C4 117.0(2) . . ?
C6 C5 C7 123.8(2) . . ?
C1 C6 H6 119.8 . . ?
C5 C6 C1 120.3(2) . . ?
C5 C6 H6 119.8 . . ?
C5 C7 C8 110.7(2) . . ?
C5 C7 C9 110.7(2) . . ?
C5 C7 C10 110.8(3) . . ?
C9 C7 C8 108.0(3) . . ?
C10 C7 C8 106.8(3) . . ?
C10 C7 C9 109.8(3) . . ?
C7 C8 H8A 109.5 . . ?
C7 C8 H8B 109.5 . . ?
C7 C8 H8C 109.5 . . ?
H8A C8 H8B 109.5 . . ?
H8A C8 H8C 109.5 . . ?
H8B C8 H8C 109.5 . . ?
C7 C9 H9A 109.5 . . ?
C7 C9 H9B 109.5 . . ?
C7 C9 H9C 109.5 . . ?
H9A C9 H9B 109.5 . . ?
H9A C9 H9C 109.5 . . ?
H9B C9 H9C 109.5 . . ?
C7 C10 H10A 109.5 . . ?
C7 C10 H10B 109.5 . . ?
C7 C10 H10C 109.5 . . ?
H10A C10 H10B 109.5 . . ?
H10A C10 H10C 109.5 . . ?
H10B C10 H10C 109.5 . . ?
N1 C11 H11 119.4 . . ?
N1 C11 C12 121.1(2) . . ?
N1 C11 C31 123.2(3) . . ?
C12 C11 H11 119.4 . . ?
C12 C11 C31 114.7(4) . . ?
C11 C12 H12 119.9 . . ?
C13 C12 C11 120.2(3) . . ?
C13 C12 H12 119.9 . . ?
C12 C13 H13 120.8 . . ?
C14 C13 C12 118.5(2) . . ?
C14 C13 H13 120.8 . . ?
C13 C14 H14 120.5 . . ?
C13 C14 C15 118.9(2) . . ?
C15 C14 H14 120.5 . . ?
N1 C15 C14 122.3(2) . . ?
N1 C15 C16 116.01(18) . . ?
C14 C15 C16 121.58(19) . . ?
N4 C16 C15 110.22(17) . . ?
N4 C16 H16A 109.6 . . ?
N4 C16 H16B 109.6 . . ?
C15 C16 H16A 109.6 . . ?
C15 C16 H16B 109.6 . . ?
H16A C16 H16B 108.1 . . ?
N4 C17 H17A 109.6 . . ?
N4 C17 H17B 109.6 . . ?
H17A C17 H17B 108.1 . . ?
C18 C17 N4 110.38(16) . . ?
C18 C17 H17A 109.6 . . ?
C18 C17 H17B 109.6 . . ?
N2 C18 C17 114.52(19) . . ?
N2 C18 C19 122.7(2) . . ?
C19 C18 C17 122.8(2) . . ?
C18 C19 H19 121.1 . . ?
C18 C19 C20 117.8(3) . . ?
C20 C19 H19 121.1 . . ?
C19 C20 H20 120.4 . . ?
C21 C20 C19 119.2(3) . . ?
C21 C20 H20 120.4 . . ?
C20 C21 H21 119.2 . . ?
C20 C21 C22 121.5(3) . . ?
C22 C21 H21 119.2 . . ?
N2 C22 C21 120.3(3) . . ?
N2 C22 H22 119.8 . . ?
N2 C22 C30 125.5(4) . . ?
C21 C22 H22 119.8 . . ?
C21 C22 C30 113.7(4) . . ?
N4 C23 H23A 110.1 . . ?
N4 C23 H23B 110.1 . . ?
N4 C23 C24 108.16(17) . . ?
H23A C23 H23B 108.4 . . ?
C24 C23 H23A 110.1 . . ?
C24 C23 H23B 110.1 . . ?
N3 C24 C23 115.46(18) . . ?
N3 C24 C25 122.7(2) . . ?
C25 C24 C23 121.8(2) . . ?
C24 C25 H25 120.9 . . ?
C24 C25 C26 118.2(2) . . ?
C26 C25 H25 120.9 . . ?
C25 C26 H26 120.3 . . ?
C27 C26 C25 119.4(2) . . ?
C27 C26 H26 120.3 . . ?
C26 C27 H27 119.9 . . ?
C26 C27 C28 120.2(2) . . ?
C28 C27 H27 119.9 . . ?
N3 C28 C27 120.3(2) . . ?
N3 C28 H28 119.8 . . ?
N3 C28 C29 119.8(2) . . ?
C27 C28 H28 119.8 . . ?
C27 C28 C29 119.5(2) . . ?
C28 C29 H29A 109.5 . . ?
C28 C29 H29B 109.5 . . ?
C28 C29 H29C 109.5 . . ?
H29A C29 H29B 109.5 . . ?
H29A C29 H29C 109.5 . . ?
H29B C29 H29C 109.5 . . ?
C22 C30 H30A 109.5 . . ?
C22 C30 H30B 109.5 . . ?
C22 C30 H30C 109.5 . . ?
H30A C30 H30B 109.5 . . ?
H30A C30 H30C 109.5 . . ?
H30B C30 H30C 109.5 . . ?
C11 C31 H31A 109.5 . . ?
C11 C31 H31B 109.5 . . ?
C11 C31 H31C 109.5 . . ?
H31A C31 H31B 109.5 . . ?
H31A C31 H31C 109.5 . . ?
H31B C31 H31C 109.5 . . ?
C33 C32 C37 115.3(2) . . ?
C33 C32 B1 122.1(2) . . ?
C37 C32 B1 121.9(2) . . ?
C32 C33 H33 118.7 . . ?
C32 C33 C34 122.5(3) . . ?
C34 C33 H33 118.7 . . ?
C33 C34 H34 120.0 . . ?
C35 C34 C33 120.1(3) . . ?
C35 C34 H34 120.0 . . ?
C34 C35 H35 120.4 . . ?
C36 C35 C34 119.1(2) . . ?
C36 C35 H35 120.4 . . ?
C35 C36 H36 119.8 . . ?
C35 C36 C37 120.4(3) . . ?
C37 C36 H36 119.8 . . ?
C32 C37 H37 118.7 . . ?
C36 C37 C32 122.5(3) . . ?
C36 C37 H37 118.7 . . ?
C39 C38 C43 115.3(3) . . ?
C39 C38 B1 122.1(2) . . ?
C43 C38 B1 122.4(2) . . ?
C38 C39 H39 118.6 . . ?
C40 C39 C38 122.9(3) . . ?
C40 C39 H39 118.6 . . ?
C39 C40 H40 119.8 . . ?
C41 C40 C39 120.4(4) . . ?
C41 C40 H40 119.8 . . ?
C40 C41 H41 120.6 . . ?
C40 C41 C42 118.8(3) . . ?
C42 C41 H41 120.6 . . ?
C41 C42 H42 119.6 . . ?
C41 C42 C43 120.8(4) . . ?
C43 C42 H42 119.6 . . ?
C38 C43 H43 119.1 . . ?
C42 C43 C38 121.8(4) . . ?
C42 C43 H43 119.1 . . ?
C45 C44 C49 114.9(2) . . ?
C45 C44 B1 123.0(2) . . ?
C49 C44 B1 121.7(2) . . ?
C44 C45 H45 118.3 . . ?
C46 C45 C44 123.4(3) . . ?
C46 C45 H45 118.3 . . ?
C45 C46 H46 120.1 . . ?
C47 C46 C45 119.9(3) . . ?
C47 C46 H46 120.1 . . ?
C46 C47 H47 120.5 . . ?
C46 C47 C48 119.1(3) . . ?
C48 C47 H47 120.5 . . ?
C47 C48 H48 119.9 . . ?
C47 C48 C49 120.3(3) . . ?
C49 C48 H48 119.9 . . ?
C44 C49 H49 118.7 . . ?
C48 C49 C44 122.5(2) . . ?
C48 C49 H49 118.7 . . ?
C51 C50 H50 118.6 . . ?
C55 C50 H50 118.6 . . ?
C55 C50 C51 122.8(3) . . ?
C50 C51 C52 115.4(2) . . ?
C50 C51 B1 124.1(2) . . ?
C52 C51 B1 120.3(2) . . ?
C51 C52 H52 118.7 . . ?
C53 C52 C51 122.5(2) . . ?
C53 C52 H52 118.7 . . ?
C52 C53 H53 119.9 . . ?
C54 C53 C52 120.1(3) . . ?
C54 C53 H53 119.9 . . ?
C53 C54 H54 120.5 . . ?
C53 C54 C55 119.0(2) . . ?
C55 C54 H54 120.5 . . ?
C50 C55 H55 119.9 . . ?
C54 C55 C50 120.1(3) . . ?
C54 C55 H55 119.9 . . ?
C32 B1 C38 112.35(19) . . ?
C32 B1 C44 102.28(16) . . ?
C32 B1 C51 111.69(17) . . ?
C38 B1 C51 105.00(16) . . ?
C44 B1 C38 112.97(18) . . ?
C44 B1 C51 112.79(18) . . ?

loop_
_geom_bond_atom_site_label_1
_geom_bond_atom_site_label_2
_geom_bond_distance
_geom_bond_site_symmetry_2
_geom_bond_publ_flag
Co1 O1 1.8504(18) . ?
Co1 O2 1.9026(17) . ?
Co1 N1 1.9885(19) . ?
Co1 N2 2.023(2) . ?
Co1 N3 1.9878(19) . ?
Co1 N4 1.9551(17) . ?
O1 C1 1.367(3) . ?
O2 C2 1.344(3) . ?
N1 C11 1.338(3) . ?
N1 C15 1.340(3) . ?
N2 C18 1.350(3) . ?
N2 C22 1.363(3) . ?
N3 C24 1.354(3) . ?
N3 C28 1.353(3) . ?
N4 C16 1.487(3) . ?
N4 C17 1.486(3) . ?
N4 C23 1.481(3) . ?
C1 C2 1.372(3) . ?
C1 C6 1.400(3) . ?
C2 C3 1.399(3) . ?
C3 H3 0.9500 . ?
C3 C4 1.403(4) . ?
C4 H4 0.9500 . ?
C4 C5 1.413(4) . ?
C5 C6 1.389(3) . ?
C5 C7 1.520(3) . ?
C6 H6 0.9500 . ?
C7 C8 1.544(5) . ?
C7 C9 1.534(4) . ?
C7 C10 1.523(5) . ?
C8 H8A 0.9800 . ?
C8 H8B 0.9800 . ?
C8 H8C 0.9800 . ?
C9 H9A 0.9800 . ?
C9 H9B 0.9800 . ?
C9 H9C 0.9800 . ?
C10 H10A 0.9800 . ?
C10 H10B 0.9800 . ?
C10 H10C 0.9800 . ?
C11 H11 0.9500 . ?
C11 C12 1.386(4) . ?
C11 C31 1.533(7) . ?
C12 H12 0.9500 . ?
C12 C13 1.377(4) . ?
C13 H13 0.9500 . ?
C13 C14 1.376(4) . ?
C14 H14 0.9500 . ?
C14 C15 1.386(3) . ?
C15 C16 1.494(3) . ?
C16 H16A 0.9900 . ?
C16 H16B 0.9900 . ?
C17 H17A 0.9900 . ?
C17 H17B 0.9900 . ?
C17 C18 1.485(3) . ?
C18 C19 1.378(3) . ?
C19 H19 0.9500 . ?
C19 C20 1.401(5) . ?
C20 H20 0.9500 . ?
C20 C21 1.337(6) . ?
C21 H21 0.9500 . ?
C21 C22 1.374(6) . ?
C22 H22 0.9500 . ?
C22 C30 1.466(6) . ?
C23 H23A 0.9900 . ?
C23 H23B 0.9900 . ?
C23 C24 1.505(3) . ?
C24 C25 1.380(3) . ?
C25 H25 0.9500 . ?
C25 C26 1.389(4) . ?
C26 H26 0.9500 . ?
C26 C27 1.371(4) . ?
C27 H27 0.9500 . ?
C27 C28 1.397(4) . ?
C28 H28 0.9500 . ?
C28 C29 1.526(5) . ?
C29 H29A 0.9800 . ?
C29 H29B 0.9800 . ?
C29 H29C 0.9800 . ?
C30 H30A 0.9800 . ?
C30 H30B 0.9800 . ?
C30 H30C 0.9800 . ?
C31 H31A 0.9800 . ?
C31 H31B 0.9800 . ?
C31 H31C 0.9800 . ?
C32 C33 1.395(3) . ?
C32 C37 1.402(3) . ?
C32 B1 1.641(3) . ?
C33 H33 0.9500 . ?
C33 C34 1.398(3) . ?
C34 H34 0.9500 . ?
C34 C35 1.378(5) . ?
C35 H35 0.9500 . ?
C35 C36 1.374(5) . ?
C36 H36 0.9500 . ?
C36 C37 1.389(4) . ?
C37 H37 0.9500 . ?
C38 C39 1.401(4) . ?
C38 C43 1.402(4) . ?
C38 B1 1.643(3) . ?
C39 H39 0.9500 . ?
C39 C40 1.396(4) . ?
C40 H40 0.9500 . ?
C40 C41 1.366(7) . ?
C41 H41 0.9500 . ?
C41 C42 1.385(7) . ?
C42 H42 0.9500 . ?
C42 C43 1.401(5) . ?
C43 H43 0.9500 . ?
C44 C45 1.394(3) . ?
C44 C49 1.398(3) . ?
C44 B1 1.642(3) . ?
C45 H45 0.9500 . ?
C45 C46 1.394(4) . ?
C46 H46 0.9500 . ?
C46 C47 1.373(4) . ?
C47 H47 0.9500 . ?
C47 C48 1.380(4) . ?
C48 H48 0.9500 . ?
C48 C49 1.397(4) . ?
C49 H49 0.9500 . ?
C50 H50 0.9500 . ?
C50 C51 1.394(3) . ?
C50 C55 1.390(3) . ?
C51 C52 1.404(3) . ?
C51 B1 1.645(3) . ?
C52 H52 0.9500 . ?
C52 C53 1.392(3) . ?
C53 H53 0.9500 . ?
C53 C54 1.381(5) . ?
C54 H54 0.9500 . ?
C54 C55 1.385(5) . ?
C55 H55 0.9500 . ?

loop_
_geom_torsion_atom_site_label_1
_geom_torsion_atom_site_label_2
_geom_torsion_atom_site_label_3
_geom_torsion_atom_site_label_4
_geom_torsion
_geom_torsion_site_symmetry_1
_geom_torsion_site_symmetry_2
_geom_torsion_site_symmetry_3
_geom_torsion_site_symmetry_4
_geom_torsion_publ_flag
Co1 O1 C1 C2 2.6(3) . . . . ?
Co1 O1 C1 C6 -177.89(19) . . . . ?
Co1 O2 C2 C1 0.4(3) . . . . ?
Co1 O2 C2 C3 -178.5(2) . . . . ?
Co1 N1 C11 C12 -173.6(3) . . . . ?
Co1 N1 C11 C31 -5.4(7) . . . . ?
Co1 N1 C15 C14 174.2(2) . . . . ?
Co1 N1 C15 C16 -9.0(2) . . . . ?
Co1 N2 C18 C17 24.7(2) . . . . ?
Co1 N2 C18 C19 -158.1(2) . . . . ?
Co1 N2 C22 C21 157.0(3) . . . . ?
Co1 N2 C22 C30 -14.6(6) . . . . ?
Co1 N3 C24 C23 -6.1(2) . . . . ?
Co1 N3 C24 C25 172.67(19) . . . . ?
Co1 N3 C28 C27 -168.87(18) . . . . ?
Co1 N3 C28 C29 17.6(4) . . . . ?
Co1 N4 C16 C15 -31.1(2) . . . . ?
Co1 N4 C17 C18 31.4(2) . . . . ?
Co1 N4 C23 C24 39.7(2) . . . . ?
O1 C1 C2 O2 -2.1(3) . . . . ?
O1 C1 C2 C3 176.9(2) . . . . ?
O1 C1 C6 C5 -178.8(2) . . . . ?
O2 Co1 O1 C1 -1.90(18) . . . . ?
O2 C2 C3 C4 -178.4(2) . . . . ?
N1 Co1 O1 C1 -90.51(18) . . . . ?
N1 C11 C12 C13 -0.4(6) . . . . ?
N1 C15 C16 N4 27.2(3) . . . . ?
N2 Co1 O1 C1 -175.67(17) . . . . ?
N2 C18 C19 C20 -2.9(4) . . . . ?
N3 Co1 O1 C1 85.65(18) . . . . ?
N3 C24 C25 C26 -1.5(4) . . . . ?
N4 C17 C18 N2 -38.2(3) . . . . ?
N4 C17 C18 C19 144.6(2) . . . . ?
N4 C23 C24 N3 -22.4(3) . . . . ?
N4 C23 C24 C25 158.8(2) . . . . ?
C1 C2 C3 C4 2.7(4) . . . . ?
C2 C1 C6 C5 0.7(4) . . . . ?
C2 C3 C4 C5 -1.1(4) . . . . ?
C3 C4 C5 C6 -0.8(4) . . . . ?
C3 C4 C5 C7 178.9(2) . . . . ?
C4 C5 C6 C1 1.0(4) . . . . ?
C4 C5 C7 C8 179.1(3) . . . . ?
C4 C5 C7 C9 59.4(3) . . . . ?
C4 C5 C7 C10 -62.7(4) . . . . ?
C6 C1 C2 O2 178.5(2) . . . . ?
C6 C1 C2 C3 -2.6(4) . . . . ?
C6 C5 C7 C8 -1.2(4) . . . . ?
C6 C5 C7 C9 -121.0(3) . . . . ?
C6 C5 C7 C10 117.0(3) . . . . ?
C7 C5 C6 C1 -178.6(2) . . . . ?
C11 N1 C15 C14 -1.4(4) . . . . ?
C11 N1 C15 C16 175.4(2) . . . . ?
C11 C12 C13 C14 -0.2(6) . . . . ?
C12 C13 C14 C15 0.0(5) . . . . ?
C13 C14 C15 N1 0.8(4) . . . . ?
C13 C14 C15 C16 -175.8(3) . . . . ?
C14 C15 C16 N4 -156.1(2) . . . . ?
C15 N1 C11 C12 1.2(5) . . . . ?
C15 N1 C11 C31 169.4(6) . . . . ?
C16 N4 C17 C18 -87.4(2) . . . . ?
C16 N4 C23 C24 157.44(19) . . . . ?
C17 N4 C16 C15 87.7(2) . . . . ?
C17 N4 C23 C24 -77.2(2) . . . . ?
C17 C18 C19 C20 174.1(2) . . . . ?
C18 N2 C22 C21 -1.5(5) . . . . ?
C18 N2 C22 C30 -173.1(4) . . . . ?
C18 C19 C20 C21 -1.3(5) . . . . ?
C19 C20 C21 C22 3.9(5) . . . . ?
C20 C21 C22 N2 -2.6(6) . . . . ?
C20 C21 C22 C30 170.0(4) . . . . ?
C22 N2 C18 C17 -173.0(2) . . . . ?
C22 N2 C18 C19 4.2(4) . . . . ?
C23 N4 C16 C15 -148.09(19) . . . . ?
C23 N4 C17 C18 147.48(18) . . . . ?
C23 C24 C25 C26 177.2(2) . . . . ?
C24 N3 C28 C27 5.4(4) . . . . ?
C24 N3 C28 C29 -168.2(3) . . . . ?
C24 C25 C26 C27 2.8(4) . . . . ?
C25 C26 C27 C28 0.0(4) . . . . ?
C26 C27 C28 N3 -4.1(4) . . . . ?
C26 C27 C28 C29 169.4(3) . . . . ?
C28 N3 C24 C23 178.7(2) . . . . ?
C28 N3 C24 C25 -2.6(3) . . . . ?
C31 C11 C12 C13 -169.6(6) . . . . ?
C32 C33 C34 C35 1.3(4) . . . . ?
C33 C32 C37 C36 1.1(3) . . . . ?
C33 C32 B1 C38 151.7(2) . . . . ?
C33 C32 B1 C44 -86.9(2) . . . . ?
C33 C32 B1 C51 34.0(3) . . . . ?
C33 C34 C35 C36 0.2(4) . . . . ?
C34 C35 C36 C37 -0.9(4) . . . . ?
C35 C36 C37 C32 0.3(4) . . . . ?
C37 C32 C33 C34 -1.9(3) . . . . ?
C37 C32 B1 C38 -38.5(3) . . . . ?
C37 C32 B1 C44 82.9(2) . . . . ?
C37 C32 B1 C51 -156.2(2) . . . . ?
C38 C39 C40 C41 -0.1(5) . . . . ?
C39 C38 C43 C42 1.4(4) . . . . ?
C39 C38 B1 C32 -31.9(3) . . . . ?
C39 C38 B1 C44 -147.0(2) . . . . ?
C39 C38 B1 C51 89.7(2) . . . . ?
C39 C40 C41 C42 0.9(5) . . . . ?
C40 C41 C42 C43 -0.6(5) . . . . ?
C41 C42 C43 C38 -0.6(5) . . . . ?
C43 C38 C39 C40 -1.1(4) . . . . ?
C43 C38 B1 C32 152.1(2) . . . . ?
C43 C38 B1 C44 37.0(3) . . . . ?
C43 C38 B1 C51 -86.4(2) . . . . ?
C44 C45 C46 C47 -0.4(5) . . . . ?
C45 C44 C49 C48 -1.2(4) . . . . ?
C45 C44 B1 C32 -95.2(2) . . . . ?
C45 C44 B1 C38 25.8(3) . . . . ?
C45 C44 B1 C51 144.6(2) . . . . ?
C45 C46 C47 C48 -0.8(5) . . . . ?
C46 C47 C48 C49 1.0(5) . . . . ?
C47 C48 C49 C44 0.1(4) . . . . ?
C49 C44 C45 C46 1.3(4) . . . . ?
C49 C44 B1 C32 76.4(2) . . . . ?
C49 C44 B1 C38 -162.6(2) . . . . ?
C49 C44 B1 C51 -43.7(3) . . . . ?
C50 C51 C52 C53 0.5(3) . . . . ?
C50 C51 B1 C32 -136.0(2) . . . . ?
C50 C51 B1 C38 101.9(2) . . . . ?
C50 C51 B1 C44 -21.5(3) . . . . ?
C51 C50 C55 C54 0.1(4) . . . . ?
C51 C52 C53 C54 -0.1(4) . . . . ?
C52 C51 B1 C32 48.3(3) . . . . ?
C52 C51 B1 C38 -73.7(2) . . . . ?
C52 C51 B1 C44 162.90(19) . . . . ?
C52 C53 C54 C55 -0.4(4) . . . . ?
C53 C54 C55 C50 0.4(4) . . . . ?
C55 C50 C51 C52 -0.5(4) . . . . ?
C55 C50 C51 B1 -176.3(2) . . . . ?
B1 C32 C33 C34 168.5(2) . . . . ?
B1 C32 C37 C36 -169.3(2) . . . . ?
B1 C38 C39 C40 -177.4(2) . . . . ?
B1 C38 C43 C42 177.7(2) . . . . ?
B1 C44 C45 C46 173.5(2) . . . . ?
B1 C44 C49 C48 -173.5(2) . . . . ?
B1 C51 C52 C53 176.4(2) . . . . ?
